data_7229022
loop_
_publ_author_name
'Qian, Lebin'
'Zhou, Yibin'
'Liu, Miaochang'
'Huang, Xiaobo'
'Wu, Ge'
'Gao, Wenxia'
'Ding, Jinchang'
'Wu, Huayue'

_publ_section_title
;
 Mechanofluorochromic properties of fluorescent molecules based on a
 dicyanomethylene-4H-pyran and indole isomer containing different alkyl
 chains via an alkene module
;
_journal_issue 67
_journal_name_full 'RSC Adv.'
_journal_page_first 42180
_journal_paper_doi 10.1039/C7RA06951K
_journal_volume 7
_journal_year 2017
_chemical_formula_moiety 'C36 H34 N4 O'
_chemical_formula_sum 'C36 H34 N4 O'
_chemical_formula_weight 538.67
_space_group_crystal_system monoclinic
_space_group_IT_number 14
_space_group_name_Hall '-P 2ybc'
_space_group_name_H-M_alt 'P 1 21/c 1'
_symmetry_space_group_name_Hall '-P 2ybc'
_symmetry_space_group_name_H-M 'P 1 21/c 1'
_atom_sites_solution_hydrogens geom
_atom_sites_solution_primary dual
_audit_creation_date 2017-01-17
_audit_creation_method
;
Olex2 1.2
(compiled 2016.11.30 svn.r3356 for OlexSys, GUI svn.r5269)
;
_audit_update_record
;
2017-06-06 deposited with the CCDC.
2017-08-25 downloaded from the CCDC.
;
_cell_angle_alpha 90
_cell_angle_beta 102.551(7)
_cell_angle_gamma 90
_cell_formula_units_Z 4
_cell_length_a 19.030(3)
_cell_length_b 21.991(3)
_cell_length_c 9.8034(12)
_cell_measurement_reflns_used 1838
_cell_measurement_temperature 296(2)
_cell_measurement_theta_max 52.52
_cell_measurement_theta_min 2.38
_cell_volume 4004.6(10)
_computing_cell_refinement 'SAINT v7.68A (Bruker, 2009)'
_computing_data_reduction 'SAINT v7.68A (Bruker, 2009)'
_computing_molecular_graphics 'Olex2 (Dolomanov et al., 2009)'
_computing_publication_material 'Olex2 (Dolomanov et al., 2009)'
_computing_structure_refinement 'ShelXL (Sheldrick, 2015)'
_computing_structure_solution 'ShelXT (Sheldrick, 2015)'
_diffrn_ambient_temperature 296
_diffrn_measured_fraction_theta_full 0.961
_diffrn_measured_fraction_theta_max 0.961
_diffrn_measurement_device_type 'Bruker APEX-II CCD'
_diffrn_measurement_method '\f and \w scans'
_diffrn_radiation_monochromator graphite
_diffrn_radiation_type CuK\a
_diffrn_radiation_wavelength 1.54178
_diffrn_reflns_av_R_equivalents 0.0837
_diffrn_reflns_av_unetI/netI 0.1195
_diffrn_reflns_Laue_measured_fraction_full 0.961
_diffrn_reflns_Laue_measured_fraction_max 0.961
_diffrn_reflns_limit_h_max 22
_diffrn_reflns_limit_h_min -16
_diffrn_reflns_limit_k_max 26
_diffrn_reflns_limit_k_min -26
_diffrn_reflns_limit_l_max 11
_diffrn_reflns_limit_l_min -10
_diffrn_reflns_number 22108
_diffrn_reflns_point_group_measured_fraction_full 0.961
_diffrn_reflns_point_group_measured_fraction_max 0.961
_diffrn_reflns_theta_full 66.779
_diffrn_reflns_theta_max 66.78
_diffrn_reflns_theta_min 2.38
_diffrn_standards_number 0
_exptl_absorpt_coefficient_mu 0.425
_exptl_absorpt_correction_T_max 0.7528
_exptl_absorpt_correction_T_min 0.4086
_exptl_absorpt_correction_type multi-scan
_exptl_absorpt_process_details
;
SADABS-2008/1 (Bruker,2008) was used for absorption correction.
wR2(int) was 0.1381 before and 0.0868 after correction.
The Ratio of minimum to maximum transmission is 0.5428.
The \l/2 correction factor is 0.0015.
;
_exptl_crystal_colour red
_exptl_crystal_density_diffrn 0.893
_exptl_crystal_description plate
_exptl_crystal_F_000 1144
_exptl_crystal_size_max 0.15
_exptl_crystal_size_mid 0.1
_exptl_crystal_size_min 0.01
_refine_diff_density_max 0.298
_refine_diff_density_min -0.255
_refine_diff_density_rms 0.062
_refine_ls_extinction_method none
_refine_ls_goodness_of_fit_ref 0.950
_refine_ls_hydrogen_treatment constr
_refine_ls_matrix_type full
_refine_ls_number_parameters 432
_refine_ls_number_reflns 6829
_refine_ls_number_restraints 162
_refine_ls_restrained_S_all 0.953
_refine_ls_R_factor_all 0.1414
_refine_ls_R_factor_gt 0.0978
_refine_ls_shift/su_max 0.000
_refine_ls_shift/su_mean 0.000
_refine_ls_structure_factor_coef Fsqd
_refine_ls_weighting_details 'w=1/[\s^2^(Fo^2^)+(0.1852P)^2^] where P=(Fo^2^+2Fc^2^)/3'
_refine_ls_weighting_scheme calc
_refine_ls_wR_factor_gt 0.2622
_refine_ls_wR_factor_ref 0.3153
_reflns_Friedel_coverage 0.000
_reflns_number_gt 3484
_reflns_number_total 6829
_reflns_threshold_expression 'I > 2\s(I)'
_cod_data_source_file c7ra06951k2.cif
_cod_data_source_block dm17048
_cod_original_cell_volume 4004.5(9)
_cod_database_code 7229022
_shelx_space_group_comment
;
The symmetry employed for this shelxl refinement is uniquely defined
by the following loop, which should always be used as a source of
symmetry information in preference to the above space-group names.
They are only intended as comments.
;
_shelx_estimated_absorpt_t_max 0.996
_shelx_estimated_absorpt_t_min 0.939
_olex2_refinement_description
;
1. Fixed Uiso
 At 1.2 times of:
  All C(H) groups, All C(H,H,H,H) groups
 At 1.5 times of:
  All C(H,H,H) groups
2. Uiso/Uaniso restraints and constraints
C29 \\sim C31 \\sim C31' \\sim C32' \\sim C32 \\sim C30 \\sim C30': within 2A
with sigma of 0.01 and sigma for terminal atoms of 0.02
C33 \\sim C34' \\sim C35 \\sim C36 \\sim C36' \\sim C34 \\sim C35': within 2A
with sigma of 0.01 and sigma for terminal atoms of 0.02
3. Others
 Fixed Sof: H29A(0.5) H29B(0.5) H29C(0.5) H29D(0.5) C30(0.5) H30(0.5) C31(0.5)
 H31A(0.5) H31B(0.5) H31C(0.5) C32(0.5) H32A(0.5) H32B(0.5) H32C(0.5) H33C(0.5)
 H33D(0.5) H33A(0.5) H33B(0.5) C34(0.5) H34(0.5) C35(0.5) H35A(0.5) H35B(0.5)
 H35C(0.5) C36(0.5) H36A(0.5) H36B(0.5) H36C(0.5) C30'(0.5) H30'(0.5) C31'(0.5)
 H31D(0.5) H31E(0.5) H31F(0.5) C32'(0.5) H32D(0.5) H32E(0.5) H32F(0.5)
 C34'(0.5) H34'(0.5) C35'(0.5) H35D(0.5) H35E(0.5) H35F(0.5) C36'(0.5)
 H36D(0.5) H36E(0.5) H36F(0.5)
4.a Ternary CH refined with riding coordinates:
 C30(H30), C34(H34), C30'(H30'), C34'(H34')
4.b Secondary CH2 refined with riding coordinates:
 C29(H29A,H29B), C29(H29C,H29D), C33(H33C,H33D), C33(H33A,H33B)
4.c Aromatic/amide H refined with riding coordinates:
 C2(H2), C3(H3), C4(H4), C5(H5), C8(H8), C9(H9), C10(H10), C12(H12), C14(H14),
 C16(H16), C17(H17), C19(H19), C21(H21), C22(H22), C23(H23), C24(H24)
4.d Idealised Me refined as rotating group:
 C31(H31A,H31B,H31C), C32(H32A,H32B,H32C), C35(H35A,H35B,H35C), C36(H36A,H36B,
 H36C), C31'(H31D,H31E,H31F), C32'(H32D,H32E,H32F), C35'(H35D,H35E,H35F),
 C36'(H36D,H36E,H36F)
;
_shelx_shelxl_version_number 2016/6
_olex2_submission_special_instructions 'No special instructions were received'

loop_
_space_group_symop_operation_xyz
'x, y, z'
'-x, y+1/2, -z+1/2'
'-x, -y, -z'
'x, -y-1/2, z-1/2'

loop_
_atom_site_label
_atom_site_type_symbol
_atom_site_fract_x
_atom_site_fract_y
_atom_site_fract_z
_atom_site_U_iso_or_equiv
_atom_site_adp_type
_atom_site_occupancy
_atom_site_site_symmetry_order
_atom_site_calc_flag
_atom_site_refinement_flags_posn
_atom_site_refinement_flags_adp
_atom_site_refinement_flags_occupancy
_atom_site_disorder_assembly
_atom_site_disorder_group
O1 O 0.50815(15) 0.53487(11) 0.6696(3) 0.0717(7) Uani 1 1 d . . . . .
N1 N 0.6945(2) 0.32364(17) 0.9916(4) 0.0871(9) Uani 1 1 d . . . . .
N2 N 0.77351(19) 0.63182(16) 0.4491(4) 0.0835(9) Uani 1 1 d . . . . .
N3 N 0.2023(3) 0.5061(3) 0.6959(7) 0.143(2) Uani 1 1 d . . . . .
N4 N 0.2315(3) 0.6328(2) 0.3639(6) 0.1262(16) Uani 1 1 d . . . . .
C1 C 0.6414(3) 0.31165(18) 1.0678(4) 0.0792(11) Uani 1 1 d . . . . .
C2 C 0.6390(3) 0.2644(2) 1.1642(5) 0.0936(13) Uani 1 1 d . . . . .
H2 H 0.675680 0.235818 1.187118 0.112 Uiso 1 1 calc R . . . .
C3 C 0.5808(3) 0.2632(2) 1.2210(5) 0.0968(14) Uani 1 1 d . . . . .
H3 H 0.577821 0.233009 1.285950 0.116 Uiso 1 1 calc R . . . .
C4 C 0.5251(3) 0.3046(2) 1.1874(4) 0.0877(12) Uani 1 1 d . . . . .
H4 H 0.486382 0.301749 1.230866 0.105 Uiso 1 1 calc R . . . .
C5 C 0.5257(2) 0.35015(18) 1.0910(4) 0.0769(10) Uani 1 1 d . . . . .
H5 H 0.488051 0.377848 1.068190 0.092 Uiso 1 1 calc R . . . .
C6 C 0.5855(2) 0.35307(16) 1.0283(4) 0.0708(9) Uani 1 1 d . . . . .
C7 C 0.6059(2) 0.39290(17) 0.9251(4) 0.0747(10) Uani 1 1 d . . . . .
C8 C 0.6736(3) 0.3722(2) 0.9104(4) 0.0868(12) Uani 1 1 d . . . . .
H8 H 0.700438 0.389883 0.852149 0.104 Uiso 1 1 calc R . . . .
C9 C 0.5674(3) 0.44183(17) 0.8429(4) 0.0764(10) Uani 1 1 d . . . . .
H9 H 0.592856 0.463414 0.787889 0.092 Uiso 1 1 calc R . . . .
C10 C 0.5006(2) 0.45969(16) 0.8362(4) 0.0732(10) Uani 1 1 d . . . . .
H10 H 0.475593 0.441965 0.897573 0.088 Uiso 1 1 calc R . . . .
C11 C 0.4638(2) 0.50454(15) 0.7407(4) 0.0703(9) Uani 1 1 d . . . . .
C12 C 0.3931(3) 0.51594(17) 0.7136(4) 0.0779(10) Uani 1 1 d . . . . .
H12 H 0.364741 0.496299 0.766243 0.094 Uiso 1 1 calc R . . . .
C13 C 0.3600(2) 0.55661(16) 0.6082(4) 0.0739(10) Uani 1 1 d . . . . .
C14 C 0.4083(2) 0.58740(17) 0.5346(4) 0.0767(10) Uani 1 1 d . . . . .
H14 H 0.390070 0.614571 0.462931 0.092 Uiso 1 1 calc R . . . .
C15 C 0.4795(2) 0.57641(15) 0.5706(4) 0.0662(9) Uani 1 1 d . . . . .
C16 C 0.5339(2) 0.60441(16) 0.5065(4) 0.0711(9) Uani 1 1 d . . . . .
H16 H 0.518152 0.633092 0.436827 0.085 Uiso 1 1 calc R . . . .
C17 C 0.6028(2) 0.59266(16) 0.5385(4) 0.0723(9) Uani 1 1 d . . . . .
H17 H 0.617211 0.565289 0.611516 0.087 Uiso 1 1 calc R . . . .
C18 C 0.6600(2) 0.61598(16) 0.4770(4) 0.0694(9) Uani 1 1 d . . . . .
C19 C 0.7309(3) 0.60285(19) 0.5254(4) 0.0819(11) Uani 1 1 d . . . . .
H19 H 0.748409 0.577379 0.600832 0.098 Uiso 1 1 calc R . . . .
C20 C 0.6566(2) 0.65661(15) 0.3589(4) 0.0687(9) Uani 1 1 d . . . . .
C21 C 0.6025(3) 0.68515(18) 0.2625(4) 0.0815(11) Uani 1 1 d . . . . .
H21 H 0.554598 0.679658 0.266775 0.098 Uiso 1 1 calc R . . . .
C22 C 0.6198(3) 0.7217(2) 0.1603(5) 0.0941(13) Uani 1 1 d . . . . .
H22 H 0.583702 0.741183 0.095967 0.113 Uiso 1 1 calc R . . . .
C23 C 0.6927(3) 0.7291(2) 0.1542(5) 0.1071(16) Uani 1 1 d . . . . .
H23 H 0.703785 0.753828 0.084897 0.129 Uiso 1 1 calc R . . . .
C24 C 0.7462(3) 0.7021(2) 0.2439(5) 0.0949(13) Uani 1 1 d . . . . .
H24 H 0.793864 0.707909 0.238372 0.114 Uiso 1 1 calc R . . . .
C25 C 0.7283(2) 0.66456(19) 0.3471(4) 0.0764(10) Uani 1 1 d . . . . .
C26 C 0.2862(3) 0.56434(19) 0.5696(5) 0.0881(12) Uani 1 1 d . . . . .
C27 C 0.2383(3) 0.5327(2) 0.6395(6) 0.0989(14) Uani 1 1 d . . . . .
C28 C 0.2552(3) 0.6025(2) 0.4596(6) 0.0936(13) Uani 1 1 d . . . . .
C29 C 0.7613(3) 0.2908(3) 0.9975(6) 0.1042(14) Uani 1 1 d . U . . .
H29A H 0.750138 0.247681 0.991223 0.125 Uiso 0.5 1 calc R . P A 1
H29B H 0.778993 0.301438 0.914979 0.125 Uiso 0.5 1 calc R . P A 1
H29C H 0.766600 0.282763 0.902934 0.125 Uiso 0.5 1 calc R . P B 2
H29D H 0.758592 0.251876 1.042763 0.125 Uiso 0.5 1 calc R . P B 2
C30 C 0.8192(9) 0.2998(7) 1.117(2) 0.126(3) Uani 0.5 1 d . U P C 1
H30 H 0.800810 0.289182 1.200316 0.151 Uiso 0.5 1 calc R . P C 1
C31 C 0.8393(8) 0.3691(8) 1.129(2) 0.155(4) Uani 0.5 1 d . U P C 1
H31A H 0.865774 0.379339 1.059531 0.232 Uiso 0.5 1 calc GR . P C 1
H31B H 0.868350 0.377289 1.220389 0.232 Uiso 0.5 1 calc GR . P C 1
H31C H 0.796111 0.392967 1.115085 0.232 Uiso 0.5 1 calc GR . P C 1
C32 C 0.8832(7) 0.2594(7) 1.1168(18) 0.128(4) Uani 0.5 1 d . U P C 1
H32A H 0.924722 0.275292 1.180452 0.193 Uiso 0.5 1 calc GR . P C 1
H32B H 0.892283 0.258012 1.024322 0.193 Uiso 0.5 1 calc GR . P C 1
H32C H 0.873303 0.219080 1.145356 0.193 Uiso 0.5 1 calc GR . P C 1
C33 C 0.8509(3) 0.6274(3) 0.4706(7) 0.1093(15) Uani 1 1 d . U . . .
H33C H 0.864742 0.636900 0.383420 0.131 Uiso 0.5 1 calc R . P D 2
H33D H 0.865120 0.585746 0.494652 0.131 Uiso 0.5 1 calc R . P D 2
H33A H 0.867508 0.595388 0.537909 0.131 Uiso 0.5 1 calc R . P E 1
H33B H 0.862987 0.615590 0.383154 0.131 Uiso 0.5 1 calc R . P E 1
C34 C 0.8891(10) 0.6825(9) 0.5193(17) 0.124(3) Uani 0.5 1 d . U P F 1
H34 H 0.866962 0.718932 0.470581 0.149 Uiso 0.5 1 calc R . P F 1
C35 C 0.9697(7) 0.6797(7) 0.5323(17) 0.144(4) Uani 0.5 1 d . U P F 1
H35A H 0.987916 0.642063 0.575496 0.216 Uiso 0.5 1 calc GR . P F 1
H35B H 0.992117 0.713080 0.588658 0.216 Uiso 0.5 1 calc GR . P F 1
H35C H 0.980345 0.682341 0.441146 0.216 Uiso 0.5 1 calc GR . P F 1
C36 C 0.8873(7) 0.6816(7) 0.6960(15) 0.130(3) Uani 0.5 1 d . U P F 1
H36A H 0.838657 0.686899 0.706473 0.195 Uiso 0.5 1 calc GR . P F 1
H36B H 0.916666 0.714061 0.742895 0.195 Uiso 0.5 1 calc GR . P F 1
H36C H 0.905521 0.643404 0.736059 0.195 Uiso 0.5 1 calc GR . P F 1
C30' C 0.8295(8) 0.3258(9) 1.0780(17) 0.121(3) Uani 0.5 1 d . U P C 2
H30' H 0.828794 0.367215 1.040988 0.145 Uiso 0.5 1 calc R . P C 2
C31' C 0.8938(8) 0.2948(8) 1.0565(18) 0.143(4) Uani 0.5 1 d . U P C 2
H31D H 0.909634 0.313290 0.979664 0.215 Uiso 0.5 1 calc GR . P C 2
H31E H 0.883022 0.252732 1.036082 0.215 Uiso 0.5 1 calc GR . P C 2
H31F H 0.931126 0.298073 1.139555 0.215 Uiso 0.5 1 calc GR . P C 2
C32' C 0.8244(7) 0.3286(8) 1.2326(16) 0.140(4) Uani 0.5 1 d . U P C 2
H32D H 0.845794 0.292755 1.280114 0.211 Uiso 0.5 1 calc GR . P C 2
H32E H 0.774805 0.330949 1.238382 0.211 Uiso 0.5 1 calc GR . P C 2
H32F H 0.849572 0.363919 1.275627 0.211 Uiso 0.5 1 calc GR . P C 2
C34' C 0.8921(10) 0.6693(9) 0.585(2) 0.136(3) Uani 0.5 1 d . U P F 2
H34' H 0.858653 0.667155 0.647625 0.164 Uiso 0.5 1 calc R . P F 2
C35' C 0.9568(9) 0.6357(9) 0.681(2) 0.185(5) Uani 0.5 1 d . U P F 2
H35D H 0.995546 0.663896 0.711553 0.278 Uiso 0.5 1 calc GR . P F 2
H35E H 0.972938 0.603319 0.629409 0.278 Uiso 0.5 1 calc GR . P F 2
H35F H 0.941744 0.619211 0.760499 0.278 Uiso 0.5 1 calc GR . P F 2
C36' C 0.8858(8) 0.7238(8) 0.5586(19) 0.143(4) Uani 0.5 1 d . U P F 2
H36D H 0.920775 0.735901 0.506577 0.214 Uiso 0.5 1 calc GR . P F 2
H36E H 0.893367 0.746350 0.644433 0.214 Uiso 0.5 1 calc GR . P F 2
H36F H 0.838298 0.731856 0.504467 0.214 Uiso 0.5 1 calc GR . P F 2

loop_
_atom_site_aniso_label
_atom_site_aniso_U_11
_atom_site_aniso_U_22
_atom_site_aniso_U_33
_atom_site_aniso_U_23
_atom_site_aniso_U_13
_atom_site_aniso_U_12
O1 0.0872(17) 0.0595(13) 0.0771(14) 0.0058(11) 0.0368(13) -0.0080(12)
N1 0.089(2) 0.081(2) 0.094(2) 0.0003(17) 0.0250(18) -0.0029(19)
N2 0.076(2) 0.082(2) 0.098(2) 0.0054(17) 0.0310(18) 0.0033(18)
N3 0.138(4) 0.119(4) 0.196(6) 0.017(4) 0.090(4) -0.021(3)
N4 0.106(3) 0.127(4) 0.151(4) 0.024(3) 0.039(3) 0.002(3)
C1 0.100(3) 0.068(2) 0.070(2) -0.0001(16) 0.021(2) -0.002(2)
C2 0.102(3) 0.083(3) 0.093(3) 0.018(2) 0.014(2) -0.012(2)
C3 0.113(4) 0.092(3) 0.086(3) 0.026(2) 0.024(3) -0.013(3)
C4 0.103(3) 0.088(3) 0.079(2) 0.009(2) 0.034(2) -0.014(3)
C5 0.090(3) 0.072(2) 0.076(2) -0.0028(17) 0.0317(19) -0.010(2)
C6 0.093(3) 0.0579(18) 0.0647(19) -0.0048(14) 0.0238(18) -0.0108(19)
C7 0.097(3) 0.0604(19) 0.073(2) 0.0003(15) 0.032(2) -0.0049(19)
C8 0.099(3) 0.088(3) 0.078(2) 0.005(2) 0.028(2) -0.003(2)
C9 0.098(3) 0.067(2) 0.071(2) 0.0035(16) 0.035(2) -0.005(2)
C10 0.096(3) 0.063(2) 0.068(2) 0.0031(15) 0.0345(19) -0.005(2)
C11 0.092(3) 0.0581(18) 0.067(2) -0.0023(15) 0.0315(18) -0.0114(19)
C12 0.098(3) 0.062(2) 0.085(2) 0.0005(17) 0.045(2) -0.006(2)
C13 0.087(3) 0.0601(19) 0.085(2) -0.0070(17) 0.043(2) -0.0049(19)
C14 0.093(3) 0.064(2) 0.080(2) 0.0065(17) 0.036(2) -0.003(2)
C15 0.084(3) 0.0533(17) 0.0681(19) 0.0021(14) 0.0310(17) -0.0015(17)
C16 0.090(3) 0.0611(19) 0.070(2) 0.0062(15) 0.0357(19) -0.0045(19)
C17 0.089(3) 0.0604(19) 0.074(2) 0.0048(15) 0.0299(19) -0.0027(19)
C18 0.088(3) 0.0592(19) 0.068(2) 0.0041(14) 0.0333(18) -0.0037(18)
C19 0.097(3) 0.074(2) 0.081(2) 0.0053(18) 0.031(2) -0.003(2)
C20 0.087(3) 0.0501(16) 0.074(2) -0.0015(15) 0.0287(18) -0.0024(17)
C21 0.097(3) 0.070(2) 0.081(2) 0.0039(18) 0.025(2) -0.003(2)
C22 0.125(4) 0.082(3) 0.078(3) 0.012(2) 0.028(2) -0.002(3)
C23 0.129(4) 0.104(3) 0.097(3) 0.024(3) 0.044(3) -0.019(3)
C24 0.099(3) 0.093(3) 0.104(3) 0.011(2) 0.047(3) -0.009(3)
C25 0.080(3) 0.073(2) 0.081(2) -0.0042(18) 0.0280(19) -0.002(2)
C26 0.095(3) 0.070(2) 0.112(3) 0.001(2) 0.050(3) 0.002(2)
C27 0.103(3) 0.088(3) 0.121(4) -0.002(3) 0.057(3) -0.004(3)
C28 0.093(3) 0.080(3) 0.116(4) 0.004(3) 0.041(3) 0.005(2)
C29 0.092(3) 0.102(3) 0.117(3) -0.009(3) 0.020(3) 0.012(3)
C30 0.098(5) 0.130(7) 0.145(6) -0.003(5) 0.018(5) 0.012(6)
C31 0.127(8) 0.150(10) 0.172(10) -0.036(8) -0.003(8) 0.000(8)
C32 0.087(6) 0.123(8) 0.173(10) -0.011(7) 0.025(7) 0.011(7)
C33 0.082(3) 0.117(4) 0.133(4) -0.009(3) 0.034(3) 0.007(3)
C34 0.096(5) 0.136(6) 0.146(7) -0.005(6) 0.036(6) -0.004(5)
C35 0.095(6) 0.172(9) 0.172(8) -0.020(7) 0.042(6) -0.028(7)
C36 0.097(6) 0.146(8) 0.147(8) -0.049(7) 0.025(6) 0.003(6)
C30' 0.095(5) 0.122(7) 0.147(6) -0.005(5) 0.026(5) 0.011(6)
C31' 0.110(8) 0.160(10) 0.158(9) -0.001(8) 0.023(7) 0.012(8)
C32' 0.117(7) 0.143(9) 0.156(9) -0.029(7) 0.017(7) 0.010(7)
C34' 0.100(5) 0.148(6) 0.158(7) -0.018(6) 0.022(6) -0.006(5)
C35' 0.153(9) 0.191(11) 0.195(10) -0.026(9) 0.001(9) -0.002(9)
C36' 0.113(7) 0.150(9) 0.166(8) -0.032(8) 0.032(7) 0.003(7)

loop_
_atom_type_symbol
_atom_type_description
_atom_type_scat_dispersion_real
_atom_type_scat_dispersion_imag
_atom_type_scat_source
C C 0.0181 0.0091 'International Tables Vol C Tables 4.2.6.8 and 6.1.1.4'
H H 0.0000 0.0000 'International Tables Vol C Tables 4.2.6.8 and 6.1.1.4'
N N 0.0311 0.0180 'International Tables Vol C Tables 4.2.6.8 and 6.1.1.4'
O O 0.0492 0.0322 'International Tables Vol C Tables 4.2.6.8 and 6.1.1.4'

loop_
_geom_angle_atom_site_label_1
_geom_angle_atom_site_label_2
_geom_angle_atom_site_label_3
_geom_angle
C15 O1 C11 119.5(3)
C1 N1 C29 127.5(4)
C8 N1 C1 108.1(4)
C8 N1 C29 124.4(4)
C19 N2 C33 126.4(4)
C25 N2 C19 106.8(4)
C25 N2 C33 126.8(4)
N1 C1 C2 128.7(4)
C6 C1 N1 108.9(3)
C6 C1 C2 122.4(4)
C1 C2 H2 121.9
C3 C2 C1 116.2(5)
C3 C2 H2 121.9
C2 C3 H3 118.4
C2 C3 C4 123.1(4)
C4 C3 H3 118.4
C3 C4 H4 119.3
C5 C4 C3 121.5(4)
C5 C4 H4 119.3
C4 C5 H5 121.3
C4 C5 C6 117.4(4)
C6 C5 H5 121.3
C1 C6 C5 119.4(4)
C1 C6 C7 106.6(4)
C5 C6 C7 134.0(4)
C8 C7 C6 105.4(4)
C8 C7 C9 123.4(4)
C9 C7 C6 131.1(4)
N1 C8 C7 111.0(4)
N1 C8 H8 124.5
C7 C8 H8 124.5
C7 C9 H9 116.0
C10 C9 C7 128.1(4)
C10 C9 H9 116.0
C9 C10 H10 117.8
C9 C10 C11 124.5(4)
C11 C10 H10 117.8
O1 C11 C10 113.5(4)
C12 C11 O1 120.6(4)
C12 C11 C10 125.9(4)
C11 C12 H12 118.8
C11 C12 C13 122.3(4)
C13 C12 H12 118.8
C12 C13 C14 115.5(4)
C26 C13 C12 122.9(4)
C26 C13 C14 121.4(4)
C13 C14 H14 120.2
C15 C14 C13 119.7(4)
C15 C14 H14 120.2
O1 C15 C16 112.3(3)
C14 C15 O1 122.2(3)
C14 C15 C16 125.4(3)
C15 C16 H16 117.2
C17 C16 C15 125.6(4)
C17 C16 H16 117.2
C16 C17 H17 115.2
C16 C17 C18 129.5(4)
C18 C17 H17 115.2
C17 C18 C20 129.9(4)
C19 C18 C17 123.9(4)
C19 C18 C20 106.1(3)
N2 C19 H19 124.1
C18 C19 N2 111.7(4)
C18 C19 H19 124.1
C21 C20 C18 136.1(4)
C21 C20 C25 118.5(3)
C25 C20 C18 105.4(3)
C20 C21 H21 120.0
C22 C21 C20 120.1(5)
C22 C21 H21 120.0
C21 C22 H22 120.3
C21 C22 C23 119.3(5)
C23 C22 H22 120.3
C22 C23 H23 118.7
C24 C23 C22 122.5(4)
C24 C23 H23 118.7
C23 C24 H24 121.1
C23 C24 C25 117.9(5)
C25 C24 H24 121.1
N2 C25 C20 110.0(3)
N2 C25 C24 128.4(4)
C24 C25 C20 121.6(4)
C13 C26 C27 121.6(4)
C13 C26 C28 121.3(4)
C28 C26 C27 117.1(5)
N3 C27 C26 177.5(6)
N4 C28 C26 176.6(6)
N1 C29 H29A 107.8
N1 C29 H29B 107.8
N1 C29 H29C 108.9
N1 C29 H29D 108.9
N1 C29 C30' 113.5(7)
H29A C29 H29B 107.1
H29C C29 H29D 107.7
C30 C29 N1 118.1(8)
C30 C29 H29A 107.8
C30 C29 H29B 107.8
C30' C29 H29C 108.9
C30' C29 H29D 108.9
C29 C30 H30 107.2
C29 C30 C31 109.0(13)
C29 C30 C32 112.9(13)
C31 C30 H30 107.2
C32 C30 H30 107.2
C32 C30 C31 112.9(13)
C30 C31 H31A 109.5
C30 C31 H31B 109.5
C30 C31 H31C 109.5
H31A C31 H31B 109.5
H31A C31 H31C 109.5
H31B C31 H31C 109.5
C30 C32 H32A 109.5
C30 C32 H32B 109.5
C30 C32 H32C 109.5
H32A C32 H32B 109.5
H32A C32 H32C 109.5
H32B C32 H32C 109.5
N2 C33 H33C 108.7
N2 C33 H33D 108.7
N2 C33 H33A 108.6
N2 C33 H33B 108.6
N2 C33 C34' 114.3(9)
H33C C33 H33D 107.6
H33A C33 H33B 107.6
C34 C33 N2 114.7(9)
C34 C33 H33A 108.6
C34 C33 H33B 108.6
C34' C33 H33C 108.7
C34' C33 H33D 108.7
C33 C34 H34 113.2
C33 C34 C35 115.1(15)
C33 C34 C36 101.7(12)
C35 C34 H34 113.2
C35 C34 C36 98.9(12)
C36 C34 H34 113.2
C34 C35 H35A 109.5
C34 C35 H35B 109.5
C34 C35 H35C 109.5
H35A C35 H35B 109.5
H35A C35 H35C 109.5
H35B C35 H35C 109.5
C34 C36 H36A 109.5
C34 C36 H36B 109.5
C34 C36 H36C 109.5
H36A C36 H36B 109.5
H36A C36 H36C 109.5
H36B C36 H36C 109.5
C29 C30' H30' 109.1
C31' C30' C29 109.2(13)
C31' C30' H30' 109.1
C31' C30' C32' 113.3(13)
C32' C30' C29 107.0(12)
C32' C30' H30' 109.1
C30' C31' H31D 109.5
C30' C31' H31E 109.5
C30' C31' H31F 109.5
H31D C31' H31E 109.5
H31D C31' H31F 109.5
H31E C31' H31F 109.5
C30' C32' H32D 109.5
C30' C32' H32E 109.5
C30' C32' H32F 109.5
H32D C32' H32E 109.5
H32D C32' H32F 109.5
H32E C32' H32F 109.5
C33 C34' H34' 97.5
C33 C34' C35' 111.6(15)
C35' C34' H34' 97.5
C36' C34' C33 115.2(17)
C36' C34' H34' 97.5
C36' C34' C35' 128.1(18)
C34' C35' H35D 109.5
C34' C35' H35E 109.5
C34' C35' H35F 109.5
H35D C35' H35E 109.5
H35D C35' H35F 109.5
H35E C35' H35F 109.5
C34' C36' H36D 109.5
C34' C36' H36E 109.5
C34' C36' H36F 109.5
H36D C36' H36E 109.5
H36D C36' H36F 109.5
H36E C36' H36F 109.5

loop_
_geom_bond_atom_site_label_1
_geom_bond_atom_site_label_2
_geom_bond_distance
O1 C11 1.378(4)
O1 C15 1.357(4)
N1 C1 1.406(6)
N1 C8 1.339(6)
N1 C29 1.453(6)
N2 C19 1.373(5)
N2 C25 1.373(5)
N2 C33 1.445(6)
N3 C27 1.132(6)
N4 C28 1.160(7)
C1 C2 1.411(6)
C1 C6 1.389(6)
C2 H2 0.9300
C2 C3 1.344(7)
C3 H3 0.9300
C3 C4 1.382(7)
C4 H4 0.9300
C4 C5 1.379(6)
C5 H5 0.9300
C5 C6 1.408(6)
C6 C7 1.453(5)
C7 C8 1.402(6)
C7 C9 1.445(6)
C8 H8 0.9300
C9 H9 0.9300
C9 C10 1.318(6)
C10 H10 0.9300
C10 C11 1.433(5)
C11 C12 1.338(6)
C12 H12 0.9300
C12 C13 1.407(6)
C13 C14 1.452(5)
C13 C26 1.384(6)
C14 H14 0.9300
C14 C15 1.346(6)
C15 C16 1.459(5)
C16 H16 0.9300
C16 C17 1.305(6)
C17 H17 0.9300
C17 C18 1.449(5)
C18 C19 1.361(6)
C18 C20 1.452(5)
C19 H19 0.9300
C20 C21 1.387(6)
C20 C25 1.405(6)
C21 H21 0.9300
C21 C22 1.378(6)
C22 H22 0.9300
C22 C23 1.411(7)
C23 H23 0.9300
C23 C24 1.332(7)
C24 H24 0.9300
C24 C25 1.404(6)
C26 C27 1.435(7)
C26 C28 1.392(7)
C29 H29A 0.9700
C29 H29B 0.9700
C29 H29C 0.9700
C29 H29D 0.9700
C29 C30 1.440(17)
C29 C30' 1.567(18)
C30 H30 0.9800
C30 C31 1.57(2)
C30 C32 1.51(2)
C31 H31A 0.9600
C31 H31B 0.9600
C31 H31C 0.9600
C32 H32A 0.9600
C32 H32B 0.9600
C32 H32C 0.9600
C33 H33C 0.9700
C33 H33D 0.9700
C33 H33A 0.9700
C33 H33B 0.9700
C33 C34 1.439(19)
C33 C34' 1.53(2)
C34 H34 0.9800
C34 C35 1.51(2)
C34 C36 1.74(2)
C35 H35A 0.9600
C35 H35B 0.9600
C35 H35C 0.9600
C36 H36A 0.9600
C36 H36B 0.9600
C36 H36C 0.9600
C30' H30' 0.9800
C30' C31' 1.45(2)
C30' C32' 1.54(2)
C31' H31D 0.9600
C31' H31E 0.9600
C31' H31F 0.9600
C32' H32D 0.9600
C32' H32E 0.9600
C32' H32F 0.9600
C34' H34' 0.9800
C34' C35' 1.56(2)
C34' C36' 1.23(2)
C35' H35D 0.9600
C35' H35E 0.9600
C35' H35F 0.9600
C36' H36D 0.9600
C36' H36E 0.9600
C36' H36F 0.9600

loop_
_smtbx_masks_void_nr
_smtbx_masks_void_average_x
_smtbx_masks_void_average_y
_smtbx_masks_void_average_z
_smtbx_masks_void_volume
_smtbx_masks_void_count_electrons
1 0.000 0.000 -0.880 600.6 321.9
2 0.000 0.500 -0.051 600.6 321.9
